data_1567758
loop_
_publ_author_name
'Liao, Ling'
'Zhang, Ying'
'Wu, Zhong-Wei'
'Ye, Zhong-Tian'
'Zhang, Xue-Xin'
'Chen, Guangying'
'Yu, Jin-Sheng'

_publ_section_title
;
 Nickel-catalyzed regio- and enantio-selective Markovnikov
 hydromonofluoroalkylation of 1,3-dienes
;
_journal_issue 42
_journal_name_full 'Chemical Science'
_journal_page_first 12519
_journal_page_last 12526
_journal_paper_doi 10.1039/D2SC03958C
_journal_volume 13
_journal_year 2022
_chemical_absolute_configuration unk
_chemical_formula_moiety 'C23 H21 F O4 S2'
_chemical_formula_sum 'C23 H21 F O4 S2'
_chemical_formula_weight 444.52
_space_group_crystal_system orthorhombic
_space_group_IT_number 19
_space_group_name_Hall 'P 2ac 2ab'
_space_group_name_H-M_alt 'P 21 21 21'
_atom_sites_solution_hydrogens geom
_atom_sites_solution_primary dual
_audit_creation_date 2021-09-14
_audit_creation_method
;
Olex2 1.2
(compiled 2018.05.29 svn.r3508 for OlexSys, GUI svn.r5506)
;
_audit_update_record
;
2021-12-19 deposited with the CCDC.	2022-09-13 downloaded from the CCDC.
;
_cell_angle_alpha 90
_cell_angle_beta 90
_cell_angle_gamma 90
_cell_formula_units_Z 4
_cell_length_a 7.55430(10)
_cell_length_b 10.05800(10)
_cell_length_c 28.1125(2)
_cell_measurement_reflns_used 37389
_cell_measurement_temperature 173.00(10)
_cell_measurement_theta_max 74.2200
_cell_measurement_theta_min 4.3360
_cell_volume 2136.02(4)
_computing_cell_refinement 'CrysAlisPro 1.171.39.28b (Rigaku OD, 2015)'
_computing_data_collection 'CrysAlisPro 1.171.39.28b (Rigaku OD, 2015)'
_computing_data_reduction 'CrysAlisPro 1.171.39.28b (Rigaku OD, 2015)'
_computing_molecular_graphics 'Olex2 (Dolomanov et al., 2009)'
_computing_publication_material 'Olex2 (Dolomanov et al., 2009)'
_computing_structure_refinement 'ShelXL (Sheldrick, 2015)'
_computing_structure_solution 'ShelXT (Sheldrick, 2015)'
_diffrn_ambient_environment N~2~
_diffrn_ambient_temperature 173.00(10)
_diffrn_detector 'CCD plate'
_diffrn_measured_fraction_theta_full 0.988
_diffrn_measured_fraction_theta_max 0.988
_diffrn_measurement_details
;
List of Runs (angles in degrees, time in seconds):

  # Type    Start    End  Width  t~exp~   \w     \q     \k     \f   Frames
#--------------------------------------------------------------------------
  1  \w    -26.00   4.00   1.00    1.00    --    0.00 -37.00 120.00   30
  2  \w    -58.00  24.00   1.00    1.00    --    0.00 -19.00 -90.00   82
  3  \w     26.00  74.00   1.00    1.00    --    0.00  37.00-180.00   48
  4  \w     41.00  87.00   1.00    1.00    --    0.00  77.00 -30.00   46
  5  \w    -33.00  32.00   1.00    1.00    --    0.00 -82.00 120.00   65
  6  \w    -41.00   2.00   1.00    1.00    --    0.00 -57.00  30.00   43
  7  \w     52.00  83.00   1.00    1.00    --    0.00  37.00 120.00   31
  8  \w    -21.00  23.00   1.00    1.00    --    0.00 -19.00 120.00   44
  9  \w    -19.00  15.00   1.00    1.00    --    0.00  37.00-180.00   34
 10  \w    -29.00  21.00   1.00    1.00    --    0.00  77.00 -30.00   50
 11  \w    -89.00 -51.00   1.00    1.00    --    0.00 -37.00 120.00   38
 12  \w    -89.00 -54.00   1.00    1.00    --    0.00 -82.00 120.00   35
 13  \w    -74.00 -44.00   1.00    1.00    --    0.00 -57.00  30.00   30
 14  \w    -12.00  50.00   1.00    1.00    --    0.00  37.00 120.00   62
 15  \w     65.00 108.00   1.00    1.00    --   95.80  77.00 -30.00   43
 16  \w     54.00 118.00   1.00    1.00    --   95.80 -82.00-180.00   64
 17  \w    126.00 184.00   1.00    1.00    --   95.80  67.00 -37.34   58
 18  \w     94.00 185.00   1.00    1.00    --   95.80  82.00  42.52   91
 19  \w     63.00  89.00   1.00    1.00    --   95.80  82.00  42.52   26
 20  \w     69.00  95.00   1.00    1.00    --   95.80  67.00 -37.34   26
 21  \w     68.00 184.00   1.00    1.00    --   95.80  68.00-144.15  116
 22  \w    150.00 185.00   1.00    1.00    --   95.80  77.00 120.00   35
 23  \w     63.00  88.00   1.00    1.00    --   95.80  82.00   0.00   25
 24  \w     71.00  97.00   1.00    1.00    --   95.80  61.00 -60.00   26
 25  \w     63.00  88.00   1.00    1.00    --   95.80  82.00-150.00   25
 26  \w     65.00 120.00   1.00    1.00    --   95.80  77.00 150.00   55
 27  \w     68.00  93.00   1.00    1.00    --   95.80  82.00 -90.00   25
 28  \w    149.00 183.00   1.00    1.00    --   95.80  82.00 -90.00   34
 29  \w      6.00 120.00   1.00    1.00    --   95.80 -61.00  30.00  114
 30  \w     65.00 169.00   1.00    1.00    --   95.80  77.00  30.00  104
 31  \w     65.00  91.00   1.00    1.00    --   95.80  77.00 120.00   26
 32  \w    133.00 180.00   1.00    1.00    --   95.80  82.00  69.13   47
 33  \w     65.00  98.00   1.00    1.00    --   95.80  77.00   0.00   33
 34  \w     63.00  97.00   1.00    1.00    --   95.80  82.00-120.00   34
 35  \w     64.00  93.00   1.00    1.00    --   95.80  82.00  69.13   29
 36  \w     74.00 135.00   1.00    1.00    --   95.80  51.00 -34.88   61
 37  \w     63.00  88.00   1.00    1.00    --   95.80  82.00 150.00   25
 38  \w     65.00  90.00   1.00    1.00    --   95.80  77.00 -60.00   25
 39  \w     65.00  90.00   1.00    1.00    --   95.80  77.00-180.00   25
 40  \w     63.00  88.00   1.00    1.00    --   95.80  82.00 -30.00   25
 41  \w    135.00 185.00   1.00    1.00    --   95.80  82.00 -30.00   50
 42  \w    149.00 174.00   1.00    1.00    --   95.80  79.00  16.47   25
 43  \w     65.00  90.00   1.00    1.00    --   95.80  77.00-120.00   25
 44  \w     75.00 149.00   1.00    1.00    --   95.80  45.00  30.00   74
 45  \w     71.00  97.00   1.00    1.00    --   95.80  61.00  60.00   26
 46  \w     65.00  91.00   1.00    1.00    --   95.80  77.00  90.00   26
 47  \w     71.00  97.00   1.00    1.00    --   95.80  61.00 150.00   26
 48  \w     63.00  88.00   1.00    1.00    --   95.80  82.00  60.00   25
 49  \w     24.00 128.00   1.00    1.00    --   95.80 -82.00 120.00  104
 50  \w     76.00 183.00   1.00    1.00    --   95.80  45.00 -60.00  107
 51  \w     71.00 154.00   1.00    1.00    --   95.80  61.00-180.00   83
 52  \w     73.00 104.00   1.00    1.00    --   95.80  61.00-150.00   31
 53  \w    135.00 169.00   1.00    1.00    --   95.80  61.00-150.00   34
 54  \w     76.00 112.00   1.00    1.00    --   95.80  45.00 150.00   36
 55  \w     65.00  99.00   1.00    1.00    --   95.80  82.00  90.00   34
 56  \w    132.00 184.00   1.00    1.00    --   95.80  82.00  90.00   52
 57  \w     10.00 109.00   1.00    1.00    --   95.80 -82.00  30.00   99
 58  \w     65.00  90.00   1.00    1.00    --   95.80  77.00 -90.00   25
 59  \w     64.00  90.00   1.00    1.00    --   95.80  79.00  16.47   26
 60  \w     73.00 184.00   1.00    1.00    --   95.80  54.00 108.82  111
 61  \w    119.00 167.00   1.00    1.00    --   95.80  49.00 -97.04   48
 62  \w     49.00 113.00   1.00    1.00    --   95.80 -82.00 -60.00   64
 63  \w     74.00 107.00   1.00    1.00    --   95.80  49.00 -97.04   33
;
_diffrn_measurement_device 'four-circle diffractometer'
_diffrn_measurement_device_type 'XtaLAB AFC12 (RINC): Kappa dual offset/far'
_diffrn_measurement_method '\w scans'
_diffrn_orient_matrix_type 'CrysAlisPro convention (1999,Acta A55,543-557)'
_diffrn_orient_matrix_UB_11 -0.1397479000
_diffrn_orient_matrix_UB_12 -0.1098447000
_diffrn_orient_matrix_UB_13 -0.0071500000
_diffrn_orient_matrix_UB_21 -0.0033368000
_diffrn_orient_matrix_UB_22 0.0296200000
_diffrn_orient_matrix_UB_23 -0.0537504000
_diffrn_orient_matrix_UB_31 0.1485360000
_diffrn_orient_matrix_UB_32 -0.1025487000
_diffrn_orient_matrix_UB_33 -0.0078629000
_diffrn_radiation_monochromator graphite
_diffrn_radiation_probe x-ray
_diffrn_radiation_type CuK\a
_diffrn_radiation_wavelength 1.54184
_diffrn_reflns_av_R_equivalents 0.0374
_diffrn_reflns_av_unetI/netI 0.0133
_diffrn_reflns_Laue_measured_fraction_full 0.988
_diffrn_reflns_Laue_measured_fraction_max 0.988
_diffrn_reflns_limit_h_max 9
_diffrn_reflns_limit_h_min -9
_diffrn_reflns_limit_k_max 12
_diffrn_reflns_limit_k_min -12
_diffrn_reflns_limit_l_max 33
_diffrn_reflns_limit_l_min -33
_diffrn_reflns_number 46149
_diffrn_reflns_point_group_measured_fraction_full 0.989
_diffrn_reflns_point_group_measured_fraction_max 0.989
_diffrn_reflns_theta_full 67.064
_diffrn_reflns_theta_max 67.064
_diffrn_reflns_theta_min 3.144
_diffrn_source 'fine-focus sealed X-ray tube'
_diffrn_source_type 'Enhance (Cu) X-ray Source'
_exptl_absorpt_coefficient_mu 2.572
_exptl_absorpt_correction_T_max 1.00000
_exptl_absorpt_correction_T_min 0.69032
_exptl_absorpt_correction_type multi-scan
_exptl_absorpt_process_details
;
CrysAlisPro 1.171.39.28b (Rigaku Oxford Diffraction, 2015)
Empirical absorption correction using spherical harmonics,
 implemented in SCALE3 ABSPACK scaling algorithm.
;
_exptl_crystal_colour 'clear light colourless'
_exptl_crystal_colour_lustre clear
_exptl_crystal_colour_modifier light
_exptl_crystal_colour_primary colourless
_exptl_crystal_density_diffrn 1.382
_exptl_crystal_description block
_exptl_crystal_F_000 928
_exptl_crystal_size_max 0.36
_exptl_crystal_size_mid 0.28
_exptl_crystal_size_min 0.12
_refine_diff_density_max 0.201
_refine_diff_density_min -0.258
_refine_diff_density_rms 0.043
_refine_ls_abs_structure_details
;
 Flack x determined using 1553 quotients [(I+)-(I-)]/[(I+)+(I-)]
 (Parsons, Flack and Wagner, Acta Cryst. B69 (2013) 249-259).
;
_refine_ls_abs_structure_Flack 0.010(3)
_refine_ls_extinction_method none
_refine_ls_goodness_of_fit_ref 1.097
_refine_ls_hydrogen_treatment constr
_refine_ls_matrix_type full
_refine_ls_number_parameters 272
_refine_ls_number_reflns 3742
_refine_ls_number_restraints 0
_refine_ls_restrained_S_all 1.097
_refine_ls_R_factor_all 0.0223
_refine_ls_R_factor_gt 0.0223
_refine_ls_shift/su_max 0.001
_refine_ls_shift/su_mean 0.000
_refine_ls_structure_factor_coef Fsqd
_refine_ls_weighting_details 'w=1/[\s^2^(Fo^2^)+(0.0319P)^2^+0.4923P] where P=(Fo^2^+2Fc^2^)/3'
_refine_ls_weighting_scheme calc
_refine_ls_wR_factor_gt 0.0585
_refine_ls_wR_factor_ref 0.0586
_reflns_Friedel_coverage 0.725
_reflns_Friedel_fraction_full 0.991
_reflns_Friedel_fraction_max 0.991
_reflns_number_gt 3735
_reflns_number_total 3742
_reflns_threshold_expression 'I > 2\s(I)'
_cod_data_source_file d2sc03958c2.cif
_cod_data_source_block exp_2249
_cod_depositor_comments 'Adding full bibliography for 1567757--1567758.cif.'
_cod_database_code 1567758
_shelx_shelxl_version_number 2017/1
_shelx_space_group_comment
;
The symmetry employed for this shelxl refinement is uniquely defined
by the following loop, which should always be used as a source of
symmetry information in preference to the above space-group names.
They are only intended as comments.
;
_reflns_odcompleteness_completeness 99.96
_reflns_odcompleteness_iscentric 1
_reflns_odcompleteness_theta 66.97
_olex2_refinement_description
;
1. Fixed Uiso
 At 1.2 times of:
  All C(H) groups
 At 1.5 times of:
  All C(H,H,H) groups
2.a Ternary CH refined with riding coordinates:
 C9(H9)
2.b Aromatic/amide H refined with riding coordinates:
 C1(H1), C2(H2), C3(H3), C4(H4), C5(H5), C7(H7), C8(H8), C12(H12), C13(H13),
 C14(H14), C15(H15), C16(H16), C18(H18), C19(H19), C20(H20), C21(H21), C22(H22)
2.c Idealised Me refined as rotating group:
 C23(H23A,H23B,H23C)
;
_olex2_submission_special_instructions 'No special instructions were received'
_oxdiff_exptl_absorpt_empirical_details
;
Empirical correction (ABSPACK) includes:
- Absorption correction using spherical harmonics
- Frame scaling
;
_oxdiff_exptl_absorpt_empirical_full_max 1.246
_oxdiff_exptl_absorpt_empirical_full_min 0.770

loop_
_space_group_symop_operation_xyz
'x, y, z'
'-x+1/2, -y, z+1/2'
'-x, y+1/2, -z+1/2'
'x+1/2, -y+1/2, -z'

loop_
_atom_site_label
_atom_site_type_symbol
_atom_site_fract_x
_atom_site_fract_y
_atom_site_fract_z
_atom_site_U_iso_or_equiv
_atom_site_adp_type
_atom_site_occupancy
_atom_site_site_symmetry_order
_atom_site_calc_flag
_atom_site_refinement_flags_posn
_atom_site_refinement_flags_adp
_atom_site_refinement_flags_occupancy
_atom_site_disorder_assembly
_atom_site_disorder_group
S1 S 0.52024(7) 0.58675(5) 0.65622(2) 0.02342(12) Uani 1 1 d . . . . .
S2 S 0.79876(6) 0.42844(5) 0.60239(2) 0.02473(12) Uani 1 1 d . . . . .
F1 F 0.46398(14) 0.38459(11) 0.60032(4) 0.0232(2) Uani 1 1 d . . . . .
O1 O 0.3794(2) 0.56402(15) 0.68959(5) 0.0305(3) Uani 1 1 d . . . . .
O2 O 0.6789(2) 0.65323(15) 0.67045(6) 0.0350(4) Uani 1 1 d . . . . .
O3 O 0.7827(2) 0.53542(15) 0.56882(6) 0.0367(4) Uani 1 1 d . . . . .
O4 O 0.93936(19) 0.42859(17) 0.63646(6) 0.0338(3) Uani 1 1 d . . . . .
C1 C 0.1645(3) -0.0609(2) 0.66561(7) 0.0273(4) Uani 1 1 d . . . . .
H1 H 0.249623 -0.100413 0.646334 0.033 Uiso 1 1 calc R . . . .
C2 C 0.0074(3) -0.1278(2) 0.67449(8) 0.0315(5) Uani 1 1 d . . . . .
H2 H -0.012254 -0.210900 0.660976 0.038 Uiso 1 1 calc R . . . .
C3 C -0.1199(3) -0.0712(2) 0.70337(8) 0.0315(5) Uani 1 1 d . . . . .
H3 H -0.226118 -0.115163 0.709069 0.038 Uiso 1 1 calc R . . . .
C4 C -0.0876(3) 0.0519(2) 0.72376(8) 0.0329(5) Uani 1 1 d . . . . .
H4 H -0.171741 0.089625 0.743796 0.040 Uiso 1 1 calc R . . . .
C5 C 0.0680(3) 0.1191(2) 0.71466(7) 0.0273(4) Uani 1 1 d . . . . .
H5 H 0.087136 0.201952 0.728448 0.033 Uiso 1 1 calc R . . . .
C6 C 0.1974(3) 0.06428(19) 0.68498(6) 0.0219(4) Uani 1 1 d . . . . .
C7 C 0.3664(3) 0.1311(2) 0.67471(7) 0.0233(4) Uani 1 1 d . . . . .
H7 H 0.454112 0.079426 0.660700 0.028 Uiso 1 1 calc R . . . .
C8 C 0.4070(3) 0.2569(2) 0.68326(7) 0.0240(4) Uani 1 1 d . . . . .
H8 H 0.319351 0.312860 0.695005 0.029 Uiso 1 1 calc R . . . .
C9 C 0.5894(3) 0.3135(2) 0.67481(7) 0.0230(4) Uani 1 1 d . . . . .
H9 H 0.663666 0.240137 0.663482 0.028 Uiso 1 1 calc R . . . .
C10 C 0.5859(2) 0.4187(2) 0.63490(6) 0.0208(4) Uani 1 1 d . . . . .
C11 C 0.4247(3) 0.66949(19) 0.60721(7) 0.0239(4) Uani 1 1 d . . . . .
C12 C 0.2487(3) 0.6442(2) 0.59653(7) 0.0254(4) Uani 1 1 d . . . . .
H12 H 0.186092 0.579491 0.613121 0.030 Uiso 1 1 calc R . . . .
C13 C 0.1673(3) 0.7169(2) 0.56075(8) 0.0313(5) Uani 1 1 d . . . . .
H13 H 0.049707 0.700486 0.552908 0.038 Uiso 1 1 calc R . . . .
C14 C 0.2618(4) 0.8139(2) 0.53677(8) 0.0358(5) Uani 1 1 d . . . . .
H14 H 0.207241 0.862045 0.512634 0.043 Uiso 1 1 calc R . . . .
C15 C 0.4360(3) 0.8399(2) 0.54829(9) 0.0380(6) Uani 1 1 d . . . . .
H15 H 0.497113 0.906520 0.532276 0.046 Uiso 1 1 calc R . . . .
C16 C 0.5204(3) 0.7675(2) 0.58347(8) 0.0306(5) Uani 1 1 d . . . . .
H16 H 0.638220 0.783940 0.591077 0.037 Uiso 1 1 calc R . . . .
C17 C 0.8062(3) 0.2778(2) 0.57023(7) 0.0239(4) Uani 1 1 d . . . . .
C18 C 0.7316(3) 0.2718(3) 0.52487(8) 0.0345(5) Uani 1 1 d . . . . .
H18 H 0.671869 0.344606 0.512295 0.041 Uiso 1 1 calc R . . . .
C19 C 0.7479(3) 0.1558(3) 0.49903(8) 0.0416(6) Uani 1 1 d . . . . .
H19 H 0.699626 0.150435 0.468662 0.050 Uiso 1 1 calc R . . . .
C20 C 0.8355(3) 0.0478(3) 0.51796(9) 0.0397(6) Uani 1 1 d . . . . .
H20 H 0.846299 -0.029910 0.500242 0.048 Uiso 1 1 calc R . . . .
C21 C 0.9070(3) 0.0543(2) 0.56300(8) 0.0378(5) Uani 1 1 d . . . . .
H21 H 0.964567 -0.019400 0.575644 0.045 Uiso 1 1 calc R . . . .
C22 C 0.8938(3) 0.1696(2) 0.58950(7) 0.0299(5) Uani 1 1 d . . . . .
H22 H 0.943028 0.174413 0.619779 0.036 Uiso 1 1 calc R . . . .
C23 C 0.6724(3) 0.3635(2) 0.72135(7) 0.0324(5) Uani 1 1 d . . . . .
H23A H 0.598523 0.431354 0.734878 0.049 Uiso 1 1 calc GR . . . .
H23B H 0.787593 0.399534 0.714909 0.049 Uiso 1 1 calc GR . . . .
H23C H 0.682896 0.290933 0.743342 0.049 Uiso 1 1 calc GR . . . .

loop_
_atom_site_aniso_label
_atom_site_aniso_U_11
_atom_site_aniso_U_22
_atom_site_aniso_U_33
_atom_site_aniso_U_23
_atom_site_aniso_U_13
_atom_site_aniso_U_12
S1 0.0252(2) 0.0183(2) 0.0268(2) -0.00352(18) 0.00292(18) -0.0035(2)
S2 0.0200(2) 0.0232(2) 0.0310(2) 0.00167(19) 0.00563(18) -0.00278(19)
F1 0.0210(5) 0.0251(6) 0.0234(5) -0.0028(4) -0.0022(4) -0.0034(4)
O1 0.0361(8) 0.0268(8) 0.0287(7) -0.0028(6) 0.0121(6) 0.0007(7)
O2 0.0343(8) 0.0255(7) 0.0452(9) -0.0084(7) -0.0063(7) -0.0091(7)
O3 0.0375(9) 0.0284(8) 0.0443(9) 0.0126(7) 0.0169(8) 0.0019(7)
O4 0.0217(7) 0.0363(8) 0.0433(8) -0.0044(7) -0.0017(6) -0.0067(7)
C1 0.0292(10) 0.0238(10) 0.0287(10) -0.0037(8) 0.0047(8) -0.0009(9)
C2 0.0361(11) 0.0238(10) 0.0347(11) -0.0037(8) 0.0011(10) -0.0084(10)
C3 0.0273(10) 0.0308(11) 0.0364(11) 0.0072(9) 0.0034(9) -0.0079(10)
C4 0.0337(12) 0.0292(11) 0.0359(11) 0.0043(9) 0.0129(10) 0.0016(10)
C5 0.0314(11) 0.0219(10) 0.0287(10) -0.0023(8) 0.0075(9) -0.0020(9)
C6 0.0255(10) 0.0202(9) 0.0202(9) 0.0011(7) 0.0003(7) -0.0011(9)
C7 0.0243(10) 0.0208(9) 0.0249(9) -0.0018(8) 0.0033(8) -0.0001(8)
C8 0.0253(11) 0.0221(10) 0.0245(10) -0.0002(8) 0.0060(8) -0.0019(8)
C9 0.0261(10) 0.0199(9) 0.0230(9) -0.0013(8) 0.0001(8) -0.0011(8)
C10 0.0192(9) 0.0207(9) 0.0226(9) -0.0030(8) 0.0001(7) -0.0049(8)
C11 0.0249(10) 0.0172(9) 0.0294(10) -0.0010(8) 0.0072(8) 0.0000(8)
C12 0.0268(10) 0.0205(9) 0.0289(10) -0.0032(8) 0.0063(8) -0.0025(8)
C13 0.0306(12) 0.0306(11) 0.0327(11) -0.0042(9) 0.0014(9) 0.0038(10)
C14 0.0468(14) 0.0298(11) 0.0307(11) 0.0026(9) 0.0078(10) 0.0104(10)
C15 0.0439(14) 0.0267(11) 0.0434(13) 0.0097(10) 0.0200(11) 0.0045(11)
C16 0.0242(11) 0.0235(10) 0.0441(12) 0.0025(9) 0.0120(9) -0.0005(9)
C17 0.0188(9) 0.0294(11) 0.0233(9) 0.0005(8) 0.0045(8) 0.0012(9)
C18 0.0263(11) 0.0497(14) 0.0276(10) 0.0013(10) -0.0001(9) 0.0103(11)
C19 0.0282(12) 0.0669(17) 0.0297(11) -0.0148(11) -0.0019(9) 0.0050(12)
C20 0.0342(13) 0.0433(14) 0.0417(13) -0.0147(11) 0.0079(10) -0.0018(11)
C21 0.0444(14) 0.0312(12) 0.0377(12) -0.0007(10) 0.0082(11) 0.0081(11)
C22 0.0302(11) 0.0342(12) 0.0251(10) 0.0017(9) 0.0024(8) 0.0055(10)
C23 0.0392(12) 0.0329(11) 0.0251(10) -0.0002(9) -0.0066(9) -0.0043(10)

loop_
_atom_type_symbol
_atom_type_description
_atom_type_scat_dispersion_real
_atom_type_scat_dispersion_imag
_atom_type_scat_source
C C 0.0181 0.0091 'International Tables Vol C Tables 4.2.6.8 and 6.1.1.4'
H H 0.0000 0.0000 'International Tables Vol C Tables 4.2.6.8 and 6.1.1.4'
F F 0.0727 0.0534 'International Tables Vol C Tables 4.2.6.8 and 6.1.1.4'
O O 0.0492 0.0322 'International Tables Vol C Tables 4.2.6.8 and 6.1.1.4'
S S 0.3331 0.5567 'International Tables Vol C Tables 4.2.6.8 and 6.1.1.4'

loop_
_geom_angle_atom_site_label_1
_geom_angle_atom_site_label_2
_geom_angle_atom_site_label_3
_geom_angle
_geom_angle_site_symmetry_1
_geom_angle_site_symmetry_3
_geom_angle_publ_flag
O1 S1 C10 105.26(9) . . ?
O1 S1 C11 106.40(10) . . ?
O2 S1 O1 120.83(10) . . ?
O2 S1 C10 106.94(9) . . ?
O2 S1 C11 109.94(10) . . ?
C11 S1 C10 106.62(9) . . ?
O3 S2 C10 106.88(10) . . ?
O3 S2 C17 108.00(10) . . ?
O4 S2 O3 120.12(10) . . ?
O4 S2 C10 108.33(9) . . ?
O4 S2 C17 108.68(10) . . ?
C17 S2 C10 103.60(9) . . ?
C2 C1 H1 119.3 . . ?
C2 C1 C6 121.4(2) . . ?
C6 C1 H1 119.3 . . ?
C1 C2 H2 119.9 . . ?
C3 C2 C1 120.1(2) . . ?
C3 C2 H2 119.9 . . ?
C2 C3 H3 120.4 . . ?
C2 C3 C4 119.3(2) . . ?
C4 C3 H3 120.4 . . ?
C3 C4 H4 119.6 . . ?
C5 C4 C3 120.7(2) . . ?
C5 C4 H4 119.6 . . ?
C4 C5 H5 119.6 . . ?
C4 C5 C6 120.84(19) . . ?
C6 C5 H5 119.6 . . ?
C1 C6 C5 117.68(19) . . ?
C1 C6 C7 119.40(18) . . ?
C5 C6 C7 122.89(18) . . ?
C6 C7 H7 116.5 . . ?
C8 C7 C6 127.05(19) . . ?
C8 C7 H7 116.5 . . ?
C7 C8 H8 118.5 . . ?
C7 C8 C9 122.93(19) . . ?
C9 C8 H8 118.5 . . ?
C8 C9 H9 106.9 . . ?
C8 C9 C10 110.96(16) . . ?
C8 C9 C23 111.23(17) . . ?
C10 C9 H9 106.9 . . ?
C23 C9 H9 106.9 . . ?
C23 C9 C10 113.68(16) . . ?
S2 C10 S1 110.03(10) . . ?
F1 C10 S1 105.94(13) . . ?
F1 C10 S2 104.15(11) . . ?
F1 C10 C9 110.63(15) . . ?
C9 C10 S1 113.18(13) . . ?
C9 C10 S2 112.34(14) . . ?
C12 C11 S1 118.35(16) . . ?
C12 C11 C16 121.6(2) . . ?
C16 C11 S1 119.74(17) . . ?
C11 C12 H12 120.5 . . ?
C11 C12 C13 119.0(2) . . ?
C13 C12 H12 120.5 . . ?
C12 C13 H13 120.1 . . ?
C14 C13 C12 119.7(2) . . ?
C14 C13 H13 120.1 . . ?
C13 C14 H14 119.6 . . ?
C15 C14 C13 120.7(2) . . ?
C15 C14 H14 119.6 . . ?
C14 C15 H15 119.8 . . ?
C14 C15 C16 120.5(2) . . ?
C16 C15 H15 119.8 . . ?
C11 C16 H16 120.8 . . ?
C15 C16 C11 118.4(2) . . ?
C15 C16 H16 120.8 . . ?
C18 C17 S2 119.50(17) . . ?
C22 C17 S2 119.30(16) . . ?
C22 C17 C18 121.1(2) . . ?
C17 C18 H18 120.6 . . ?
C19 C18 C17 118.8(2) . . ?
C19 C18 H18 120.6 . . ?
C18 C19 H19 119.8 . . ?
C20 C19 C18 120.4(2) . . ?
C20 C19 H19 119.8 . . ?
C19 C20 H20 119.8 . . ?
C21 C20 C19 120.3(2) . . ?
C21 C20 H20 119.8 . . ?
C20 C21 H21 119.8 . . ?
C20 C21 C22 120.5(2) . . ?
C22 C21 H21 119.8 . . ?
C17 C22 H22 120.6 . . ?
C21 C22 C17 118.9(2) . . ?
C21 C22 H22 120.6 . . ?
C9 C23 H23A 109.5 . . ?
C9 C23 H23B 109.5 . . ?
C9 C23 H23C 109.5 . . ?
H23A C23 H23B 109.5 . . ?
H23A C23 H23C 109.5 . . ?
H23B C23 H23C 109.5 . . ?

loop_
_geom_bond_atom_site_label_1
_geom_bond_atom_site_label_2
_geom_bond_distance
_geom_bond_site_symmetry_2
_geom_bond_publ_flag
S1 O1 1.4366(15) . ?
S1 O2 1.4299(16) . ?
S1 C10 1.860(2) . ?
S1 C11 1.764(2) . ?
S2 O3 1.4364(16) . ?
S2 O4 1.4301(16) . ?
S2 C10 1.8522(19) . ?
S2 C17 1.765(2) . ?
F1 C10 1.382(2) . ?
C1 H1 0.9300 . ?
C1 C2 1.386(3) . ?
C1 C6 1.395(3) . ?
C2 H2 0.9300 . ?
C2 C3 1.382(3) . ?
C3 H3 0.9300 . ?
C3 C4 1.386(3) . ?
C4 H4 0.9300 . ?
C4 C5 1.380(3) . ?
C5 H5 0.9300 . ?
C5 C6 1.399(3) . ?
C6 C7 1.471(3) . ?
C7 H7 0.9300 . ?
C7 C8 1.324(3) . ?
C8 H8 0.9300 . ?
C8 C9 1.509(3) . ?
C9 H9 0.9800 . ?
C9 C10 1.543(3) . ?
C9 C23 1.535(3) . ?
C11 C12 1.387(3) . ?
C11 C16 1.393(3) . ?
C12 H12 0.9300 . ?
C12 C13 1.387(3) . ?
C13 H13 0.9300 . ?
C13 C14 1.384(3) . ?
C14 H14 0.9300 . ?
C14 C15 1.381(4) . ?
C15 H15 0.9300 . ?
C15 C16 1.384(3) . ?
C16 H16 0.9300 . ?
C17 C18 1.395(3) . ?
C17 C22 1.384(3) . ?
C18 H18 0.9300 . ?
C18 C19 1.380(4) . ?
C19 H19 0.9300 . ?
C19 C20 1.379(4) . ?
C20 H20 0.9300 . ?
C20 C21 1.378(4) . ?
C21 H21 0.9300 . ?
C21 C22 1.382(3) . ?
C22 H22 0.9300 . ?
C23 H23A 0.9600 . ?
C23 H23B 0.9600 . ?
C23 H23C 0.9600 . ?
